data_4508848
loop_
_publ_author_name
'Vigo, Ludmila'
'Risto, Maarit'
'Jahr, Esther M.'
'Bajorek, Tom'
'Oilunkaniemi, Raija'
'Laitinen, Risto S.'
'Lahtinen, Manu'
'Ahlgr\'en, Markku'

_publ_section_title
;
 Isomerism in [MCl2(ERR&#x2018;)2] (M = Pd, Pt; E = S, Se; R, R&#x2018; =
 Me, Ph)
;
_journal_issue 10
_journal_name_full 'Crystal Growth &amp; Design'
_journal_page_first 2376
_journal_paper_doi 10.1021/cg060348r
_journal_volume 6
_journal_year 2006
_chemical_formula_sum 'C12 H10 Cl Pd0.5 S'
_chemical_formula_weight 274.91
_chemical_name_systematic
;
 trans-dichloridobis(diphenylsulfide)platinum
;
_space_group_IT_number 14
_symmetry_cell_setting monoclinic
_symmetry_space_group_name_Hall '-P 2ybc'
_symmetry_space_group_name_H-M 'P 1 21/c 1'
_atom_sites_solution_hydrogens geom
_atom_sites_solution_primary direct
_atom_sites_solution_secondary difmap
_audit_creation_method SHELXL-97
_cell_angle_alpha 90.00
_cell_angle_beta 97.57(3)
_cell_angle_gamma 90.00
_cell_formula_units_Z 4
_cell_length_a 5.7312(11)
_cell_length_b 16.985(3)
_cell_length_c 11.722(2)
_cell_measurement_temperature 150(2)
_cell_volume 1131.1(4)
_computing_cell_refinement 'DENZO-SMN (Otwinowski & Minor, 1997)'
_computing_data_collection 'KappaCCD Server Software (Bruker-Nonius, 2002)'
_computing_data_reduction DENZO-SMN
_computing_molecular_graphics 'DIAMOND (Branderburg & Berndt, 1999)'
_computing_publication_material 'WinGX (Farrugia, 1999)'
_computing_structure_refinement 'SHELXL-97 (Sheldrick, 1997)'
_computing_structure_solution 'SHELXL-97 (Sheldrick, 1997)'
_diffrn_ambient_temperature 150(2)
_diffrn_measured_fraction_theta_full 0.989
_diffrn_measured_fraction_theta_max 0.989
_diffrn_measurement_device_type 'Bruker Nonius kappaccd'
_diffrn_radiation_monochromator graphite
_diffrn_radiation_source 'fine-focus sealed tube'
_diffrn_radiation_type MoK\a
_diffrn_radiation_wavelength 0.71073
_diffrn_reflns_av_R_equivalents 0.0353
_diffrn_reflns_av_sigmaI/netI 0.0253
_diffrn_reflns_limit_h_max 7
_diffrn_reflns_limit_h_min -7
_diffrn_reflns_limit_k_max 21
_diffrn_reflns_limit_k_min -22
_diffrn_reflns_limit_l_max 15
_diffrn_reflns_limit_l_min -15
_diffrn_reflns_number 14346
_diffrn_reflns_theta_full 27.97
_diffrn_reflns_theta_max 27.97
_diffrn_reflns_theta_min 2.12
_exptl_absorpt_coefficient_mu 1.250
_exptl_absorpt_correction_T_max 0.9066
_exptl_absorpt_correction_T_min 0.8347
_exptl_absorpt_correction_type psi-scan
_exptl_crystal_colour orange
_exptl_crystal_density_diffrn 1.614
_exptl_crystal_density_method 'not measured'
_exptl_crystal_description plate
_exptl_crystal_F_000 552
_exptl_crystal_size_max 0.15
_exptl_crystal_size_mid 0.15
_exptl_crystal_size_min 0.08
_refine_diff_density_max 1.724
_refine_diff_density_min -0.915
_refine_diff_density_rms 0.256
_refine_ls_extinction_coef 0.057(4)
_refine_ls_extinction_expression Fc^*^=kFc[1+0.001xFc^2^\l^3^/sin(2\q)]^-1/4^
_refine_ls_extinction_method SHELXL
_refine_ls_goodness_of_fit_ref 1.251
_refine_ls_hydrogen_treatment mixed
_refine_ls_matrix_type full
_refine_ls_number_parameters 134
_refine_ls_number_reflns 2698
_refine_ls_number_restraints 0
_refine_ls_restrained_S_all 1.251
_refine_ls_R_factor_all 0.0430
_refine_ls_R_factor_gt 0.0351
_refine_ls_shift/su_max 0.000
_refine_ls_shift/su_mean 0.000
_refine_ls_structure_factor_coef Fsqd
_refine_ls_weighting_details 'calc w=1/[\s^2^(Fo^2^)+(0.0659P)^2^+0.3237P] where P=(Fo^2^+2Fc^2^)/3'
_refine_ls_weighting_scheme calc
_refine_ls_wR_factor_gt 0.0917
_refine_ls_wR_factor_ref 0.1109
_reflns_number_gt 2433
_reflns_number_total 2698
_reflns_threshold_expression >2sigma(I)
_cod_data_source_file cg060348rsup1.cif
_cod_data_source_block pdclsa
_cod_depositor_comments
;
The following automatic conversions were performed:

'_exptl_absorpt_correction_type' value 'Psi-scan' changed to
'psi-scan' according to
/home/saulius/struct/CIF-dictionaries/cif_core.dic dictionary named
'cif_core.dic' version 2.4.2 from 2011-04-26.

Automatic conversion script
Id: cif_fix_values 1891 2012-01-12 08:04:46Z andrius 
;
_cod_original_sg_symbol_H-M P2(1)/c
_cod_original_formula_sum 'C12 H10 Cl Pd0.50 S'
_cod_database_code 4508848

loop_
_symmetry_equiv_pos_as_xyz
'x, y, z'
'-x, y+1/2, -z+1/2'
'-x, -y, -z'
'x, -y-1/2, z-1/2'

loop_
_atom_site_label
_atom_site_type_symbol
_atom_site_fract_x
_atom_site_fract_y
_atom_site_fract_z
_atom_site_U_iso_or_equiv
_atom_site_adp_type
_atom_site_occupancy
_atom_site_symmetry_multiplicity
_atom_site_calc_flag
_atom_site_refinement_flags
Pd1 Pd 0.0000 0.0000 0.0000 0.02119(15) Uani 1 2 d S
S1 S 0.03424(10) -0.03473(3) -0.18872(5) 0.02321(18) Uani 1 1 d .
Cl03 Cl 0.21054(17) -0.11226(5) 0.04737(6) 0.0514(3) Uani 1 1 d .
C24 C -0.2276(5) 0.15741(16) -0.4449(2) 0.0317(6) Uani 1 1 d .
H24 H -0.2764 0.1975 -0.4993 0.038 Uiso 1 1 calc R
C13 C -0.5070(5) -0.18862(16) -0.1931(2) 0.0314(6) Uani 1 1 d .
H13 H -0.6383 -0.1971 -0.1529 0.038 Uiso 1 1 calc R
C21 C -0.0829(4) 0.03948(15) -0.2885(2) 0.0244(5) Uani 1 1 d .
C11 C -0.1644(4) -0.11443(14) -0.2221(2) 0.0238(5) Uani 1 1 d .
C12 C -0.3575(4) -0.12617(15) -0.1628(2) 0.0273(5) Uani 1 1 d .
H12 H -0.3857 -0.0916 -0.1023 0.033 Uiso 1 1 calc R
C23 C -0.3801(5) 0.09600(17) -0.4273(2) 0.0341(6) Uani 1 1 d .
H23 H -0.5335 0.0945 -0.4694 0.041 Uiso 1 1 calc R
C16 C -0.1230(5) -0.16469(16) -0.3110(2) 0.0302(5) Uani 1 1 d .
H16 H 0.0084 -0.1564 -0.3512 0.036 Uiso 1 1 calc R
C15 C -0.2766(5) -0.22729(17) -0.3406(2) 0.0365(6) Uani 1 1 d .
H15 H -0.2503 -0.2619 -0.4013 0.044 Uiso 1 1 calc R
C26 C 0.0702(5) 0.10046(16) -0.3054(2) 0.0311(6) Uani 1 1 d .
H26 H 0.2245 0.1016 -0.2643 0.037 Uiso 1 1 calc R
C22 C -0.3079(5) 0.03685(17) -0.3481(2) 0.0314(6) Uani 1 1 d .
H22 H -0.4120 -0.0048 -0.3351 0.038 Uiso 1 1 calc R
C14 C -0.4676(5) -0.23897(16) -0.2813(3) 0.0343(6) Uani 1 1 d .
H14 H -0.5718 -0.2817 -0.3014 0.041 Uiso 1 1 calc R
C25 C -0.0051(5) 0.15983(17) -0.3830(2) 0.0347(6) Uani 1 1 d .
H25 H 0.0972 0.2025 -0.3937 0.042 Uiso 1 1 calc R

loop_
_atom_site_aniso_label
_atom_site_aniso_U_11
_atom_site_aniso_U_22
_atom_site_aniso_U_33
_atom_site_aniso_U_23
_atom_site_aniso_U_13
_atom_site_aniso_U_12
Pd1 0.0244(2) 0.0188(2) 0.01947(19) 0.00075(8) -0.00061(12) 0.00166(8)
S1 0.0241(3) 0.0232(3) 0.0219(3) 0.0007(2) 0.0013(2) 0.0012(2)
Cl03 0.0826(6) 0.0448(4) 0.0272(4) 0.0073(3) 0.0091(3) 0.0391(4)
C24 0.0442(15) 0.0290(13) 0.0222(11) 0.0025(10) 0.0052(10) 0.0076(12)
C13 0.0294(13) 0.0280(12) 0.0358(13) 0.0027(11) 0.0001(10) -0.0013(11)
C21 0.0268(12) 0.0251(11) 0.0213(11) -0.0003(9) 0.0027(9) 0.0005(10)
C11 0.0279(12) 0.0204(10) 0.0221(11) -0.0001(8) -0.0003(9) 0.0030(9)
C12 0.0297(12) 0.0244(11) 0.0277(12) -0.0016(10) 0.0033(10) 0.0018(10)
C23 0.0321(13) 0.0367(14) 0.0314(13) 0.0021(11) -0.0034(11) 0.0039(12)
C16 0.0367(14) 0.0297(12) 0.0237(12) -0.0024(10) 0.0021(10) 0.0033(11)
C15 0.0515(17) 0.0296(13) 0.0261(13) -0.0064(10) -0.0038(11) 0.0043(13)
C26 0.0312(13) 0.0344(13) 0.0272(12) 0.0033(10) 0.0014(10) -0.0039(11)
C22 0.0288(13) 0.0308(14) 0.0333(13) 0.0019(11) -0.0007(10) -0.0014(11)
C14 0.0399(14) 0.0250(12) 0.0342(13) -0.0005(11) -0.0094(11) -0.0035(11)
C25 0.0432(15) 0.0306(13) 0.0303(13) 0.0055(10) 0.0048(11) -0.0040(12)

loop_
_atom_type_symbol
_atom_type_description
_atom_type_scat_dispersion_real
_atom_type_scat_dispersion_imag
_atom_type_scat_source
C C 0.0033 0.0016 'International Tables Vol C Tables 4.2.6.8 and 6.1.1.4'
H H 0.0000 0.0000 'International Tables Vol C Tables 4.2.6.8 and 6.1.1.4'
S S 0.1246 0.1234 'International Tables Vol C Tables 4.2.6.8 and 6.1.1.4'
Cl Cl 0.1484 0.1585 'International Tables Vol C Tables 4.2.6.8 and 6.1.1.4'
Pd Pd -0.9988 1.0072 'International Tables Vol C Tables 4.2.6.8 and 6.1.1.4'

loop_
_geom_angle_atom_site_label_1
_geom_angle_atom_site_label_2
_geom_angle_atom_site_label_3
_geom_angle
_geom_angle_site_symmetry_1
_geom_angle_site_symmetry_3
Cl03 Pd1 Cl03 180.00(2) 3 .
Cl03 Pd1 S1 84.91(3) 3 3
Cl03 Pd1 S1 95.09(3) . 3
Cl03 Pd1 S1 95.09(3) 3 .
Cl03 Pd1 S1 84.91(3) . .
S1 Pd1 S1 180.00(4) 3 .
C11 S1 C21 102.61(11) . .
C11 S1 Pd1 105.71(8) . .
C21 S1 Pd1 111.86(8) . .
C25 C24 C23 119.8(2) . .
C12 C13 C14 120.7(3) . .
C22 C21 C26 121.1(2) . .
C22 C21 S1 123.46(19) . .
C26 C21 S1 115.42(19) . .
C16 C11 C12 120.6(2) . .
C16 C11 S1 117.7(2) . .
C12 C11 S1 121.69(18) . .
C13 C12 C11 119.1(2) . .
C22 C23 C24 120.1(2) . .
C11 C16 C15 119.3(3) . .
C14 C15 C16 119.9(3) . .
C21 C26 C25 119.2(3) . .
C21 C22 C23 119.2(2) . .
C13 C14 C15 120.2(3) . .
C24 C25 C26 120.5(3) . .

loop_
_geom_bond_atom_site_label_1
_geom_bond_atom_site_label_2
_geom_bond_distance
_geom_bond_site_symmetry_2
Pd1 Cl03 2.2856(8) 3
Pd1 Cl03 2.2856(8) .
Pd1 S1 2.3225(7) 3
Pd1 S1 2.3225(7) .
S1 C11 1.779(3) .
S1 C21 1.789(3) .
C24 C25 1.382(4) .
C24 C23 1.394(4) .
C13 C12 1.380(4) .
C13 C14 1.384(4) .
C21 C22 1.384(4) .
C21 C26 1.388(4) .
C11 C16 1.392(3) .
C11 C12 1.397(4) .
C23 C22 1.393(4) .
C16 C15 1.395(4) .
C15 C14 1.386(5) .
C26 C25 1.388(4) .

loop_
_geom_torsion_atom_site_label_1
_geom_torsion_atom_site_label_2
_geom_torsion_atom_site_label_3
_geom_torsion_atom_site_label_4
_geom_torsion
_geom_torsion_site_symmetry_1
Cl03 Pd1 S1 C11 -105.45(9) 3
Cl03 Pd1 S1 C11 74.55(9) .
S1 Pd1 S1 C11 25(89) 3
Cl03 Pd1 S1 C21 5.48(9) 3
Cl03 Pd1 S1 C21 -174.52(9) .
S1 Pd1 S1 C21 136(88) 3
C11 S1 C21 C22 16.0(2) .
Pd1 S1 C21 C22 -96.9(2) .
C11 S1 C21 C26 -162.6(2) .
Pd1 S1 C21 C26 84.6(2) .
C21 S1 C11 C16 85.2(2) .
Pd1 S1 C11 C16 -157.49(18) .
C21 S1 C11 C12 -94.0(2) .
Pd1 S1 C11 C12 23.4(2) .
C14 C13 C12 C11 -0.3(4) .
C16 C11 C12 C13 0.3(4) .
S1 C11 C12 C13 179.42(19) .
C25 C24 C23 C22 -0.5(4) .
C12 C11 C16 C15 -0.1(4) .
S1 C11 C16 C15 -179.2(2) .
C11 C16 C15 C14 -0.2(4) .
C22 C21 C26 C25 0.3(4) .
S1 C21 C26 C25 178.9(2) .
C26 C21 C22 C23 0.9(4) .
S1 C21 C22 C23 -177.6(2) .
C24 C23 C22 C21 -0.8(4) .
C12 C13 C14 C15 0.0(4) .
C16 C15 C14 C13 0.2(4) .
C23 C24 C25 C26 1.6(4) .
C21 C26 C25 C24 -1.5(4) .
